data_2004925
loop_
_publ_author_name
'Klosin, J.'
'Jones, W. M.'
'Abboud, K. A.'

_publ_section_title
;
 Two Forms of
 Bromo(cycloheptatrienylidene)bis(triphenylphosphine)platinum(II)
;
_journal_issue 5
_journal_name_full 'Acta Crystallographica Section C'
_journal_page_first 1101
_journal_page_last 1104
_journal_paper_doi 10.1107/S010827019501016X
_journal_volume 52
_journal_year 1996
_chemical_formula_iupac 'Pt Br (C7 H6)(C18 H15 P)2] B F4 , C D2 Cl2 , C4 D8 O'
_chemical_formula_moiety 'C43 H36 Br P2 Pt , B F4 , C D2 Cl2 , C4 D8 O'
_chemical_formula_sum 'C48 H36 B Br Cl2 D10 F4 O P2 Pt'
_chemical_formula_weight 1143.5
_space_group_IT_number 14
_symmetry_cell_setting monoclinic
_symmetry_space_group_name_Hall '-P 2yn'
_symmetry_space_group_name_H-M 'P 1 21/n 1'
_atom_type_scat_source IntTabIV
_cell_angle_alpha 90
_cell_angle_beta 90.95(2)
_cell_angle_gamma 90
_cell_formula_units_Z 4
_cell_length_a 11.360(2)
_cell_length_b 35.845(5)
_cell_length_c 11.495(2)
_cell_measurement_reflns_used 32
_cell_measurement_temperature 293
_cell_measurement_theta_max 11
_cell_measurement_theta_min 10
_cell_volume 4680.1(13)
_diffrn_measurement_device 'Seimens P3m/V'
_diffrn_measurement_method \w
_diffrn_radiation_type MoK\a
_diffrn_radiation_wavelength 0.71073
_diffrn_reflns_av_R_equivalents 0.0146
_diffrn_reflns_limit_h_max 13
_diffrn_reflns_limit_h_min 0
_diffrn_reflns_limit_k_max 42
_diffrn_reflns_limit_k_min 0
_diffrn_reflns_limit_l_max 13
_diffrn_reflns_limit_l_min -13
_diffrn_reflns_number 8618
_diffrn_reflns_theta_max 25
_diffrn_standards_decay_% 4
_diffrn_standards_interval_count 100
_diffrn_standards_number 4
_exptl_absorpt_coefficient_mu 4.09
_exptl_absorpt_correction_T_max 0.409
_exptl_absorpt_correction_T_min 0.253
_exptl_absorpt_correction_type analytical
_exptl_crystal_colour yellow
_exptl_crystal_density_diffrn 1.623
_exptl_crystal_description block
_exptl_crystal_size_max 0.57
_exptl_crystal_size_mid 0.48
_exptl_crystal_size_min 0.28
_refine_diff_density_max 1.1
_refine_diff_density_min -0.9
_refine_ls_extinction_method none
_refine_ls_goodness_of_fit_obs 1.57
_refine_ls_hydrogen_treatment noref
_refine_ls_number_parameters 482
_refine_ls_number_reflns 5090
_refine_ls_R_factor_obs 0.0509
_refine_ls_shift/esd_max 0.01
_refine_ls_structure_factor_coef F
_refine_ls_weighting_details 'w = 1/[\s^2^(F)+0.0004F]^2^'
_refine_ls_weighting_scheme calc
_refine_ls_wR_factor_obs 0.0578
_reflns_number_observed 5090
_reflns_number_total 8034
_reflns_observed_criterion F>4\s(F)
_cod_data_source_file sz1018.cif
_cod_data_source_block I
_cod_depositor_comments
;
The following automatic conversions were performed:

'_refine_ls_weighting_scheme' value '1/[\s^2^(F)+0.0004F]^2^' was
changed to 'calc'. New tag '_refine_ls_weighting_details' was
created. The value of the new tag was set to 'w =
1/[\s^2^(F)+0.0004F]^2^'.

Automatic conversion script
Id: cif_fix_values 3143 2015-03-26 13:38:13Z robertas 
;
_cod_original_cell_volume 4680.0(10)
_cod_original_sg_symbol_H-M 'P 21/n'
_cod_database_code 2004925

loop_
_symmetry_equiv_pos_as_xyz
x,y,z
1/2+x,1/2-y,1/2+z
-x,-y,-z
1/2-x,1/2+y,1/2-z

loop_
_atom_site_label
_atom_site_fract_x
_atom_site_fract_y
_atom_site_fract_z
_atom_site_U_iso_or_equiv
Pt .22119(4) .135860(10) .04144(4) .04120(14)
Br .20729(12) .18101(3) -0.12543(10) .0596(5)
P1 .2376(3) .08695(8) -.0914(3) .0435(10)
P2 .2095(3) .18529(8) .1718(3) .0480(11)
C1 .2313(13) .1000(3) .1734(10) .057(5)
C2 .129(2) .0779(4) .1960(12) .085(7)
C3 .118(2) .0517(5) .282(2) .121(9)
C4 .183(3) .0375(5) .363(2) .16(2)
C5 .303(3) .0475(6) .385(2) .17(2)
C6 .371(2) .0727(5) .327(2) .131(10)
C7 .3391(15) .0963(4) .2353(11) .085(7)
C21 .2536(11) .0416(3) -.0246(10) .053(5)
C22 .1628(13) .0161(4) -.0188(13) .080(6)
C23 .179(2) -.0163(4) .0430(14) .101(8)
C24 .281(2) -.0247(4) .0977(14) .0974(7)
C25 .3730(14) .0007(4) .0932(12) .081(6)
C26 .3565(12) .0326(3) .0334(11) .062(5)
C31 .3663(10) .0891(3) -0.1858(10) .049(4)
C32 .3965(11) .0582(4) -0.2505(11) .064(5)
C33 .4886(15) .0591(5) -0.3260(13) .087(7)
C34 .5547(14) .0923(6) -0.3322(14) .095(8)
C35 .5276(12) .1212(5) -0.2655(14) .088(7)
C36 .4360(12) .1206(4) -0.1892(12) .071(6)
C41 .1066(10) .0830(3) -0.1843(9) .047(4)
C42 .1011(12) .0590(4) -0.2790(12) .079(6)
C43 .002(2) .0571(5) -0.3455(13) .094(8)
C44 -.0935(15) .0783(5) -0.3211(14) .094(8)
C45 -.0885(14) .1019(4) -0.225(2) .086(7)
C46 .0109(12) .1050(3) -0.1602(12) .068(5)
C51 .2158(13) .1705(3) .3230(10) .058(5)
C52 .116(2) .1545(4) .3697(12) .090(7)
C53 .119(2) .1398(5) .4835(14) .109(9)
C54 .216(2) .1423(6) .549(2) .128(11)
C55 .313(2) .1576(5) .5059(15) .114(10)
C56 .315(2) .1723(4) .3889(12) .088(7)
C61 .0807(12) .2137(3) .1657(11) .060(5)
C62 .0064(12) .2158(4) .0707(13) .080(6)
C63 -.092(2) .2379(6) .0682(15) .124(9)
C64 -0.115(2) .2609(5) .163(2) .109(9)
C65 -.045(2) .2602(4) .260(2) .098(8)
C66 .051(2) .2359(4) .2625(13) .096(7)
C71 .3341(12) .2164(3) .1569(11) .058(5)
C72 .4336(14) .2046(4) .1002(12) .082(6)
C73 .533(2) .2259(6) .092(2) .119(9)
C74 .531(2) .2614(7) .136(2) .139(12)
C75 .438(2) .2737(5) .194(2) .127(11)
C76 .339(2) .2512(4) .209(2) .101(8)
C80 .731(2) .1075(6) .132(2) .175(13)
Cl1 .8511(7) .1336(3) .1082(7) .227(5)
Cl2 .6186(6) .1159(2) .0398(7) .198(4)
C1' .758(2) .1613(7) .500(2) .155(8)
C2' .791(4) .1871(12) .394(4) .32(2)
C3' .667(3) .2089(8) .362(2) .179(10)
C4' .629(3) .1698(11) .362(3) .27(2)
C5' .648(3) .1889(11) .502(3) .27(2)
B .7293(8) .0376(2) .3804(8) .27(2)
F1 .7143(8) .0324(2) .2645(8) .228(7)
F2 .7327(8) .0742(2) .4035(8) .258(8)
F3 .8306(8) .0217(2) .4156(8) .245(7)
F4 .6395(8) .0219(2) .4368(8) .322(10)
H2 .06189 .08181 .14584 .08
H3 .04055 .04101 .28138 .08
H4 .14838 .01902 .41254 .08
H5 .34056 .03485 .44873 .08
H6 .45186 .07424 .35329 .08
H7 .40026 .11281 .21025 .08
H22 .08857 .021 -0.05767 .08
H23 .11461 -0.03361 .04761 .08
H24 .28983 -0.04777 .13908 .08
H25 .44684 -0.00446 .13189 .08
H26 .42044 .05009 .03116 .08
H32 .35198 .03563 -0.24254 .08
H33 .50743 .03791 -0.37307 .08
H34 .61949 .09397 -0.38447 .08
H35 .57393 .14352 -0.27114 .08
H36 .42078 .14153 -0.13955 .08
H42 .16778 .04376 -0.29736 .08
H43 -0.00035 .04053 -0.41107 .08
H44 -0.16338 .07688 -0.36903 .08
H45 -0.15657 .11629 -0.20536 .08
H46 .01478 .12254 -0.09712 .08
H52 .04475 .1533 .32422 .08
H53 .05066 .127970 .51396 1.08
H54 .21675 .13292 .62715 .08
H55 .38308 .15904 .55383 .08
H56 .38594 .18297 .35859 .08
H62 .02404 .20113 .00323 .08
H63 -0.14517 .23749 .00217 .08
H64 -0.18048 .27765 .15915 .08
H65 -0.06207 .2756 .32542 .08
H66 .099 .23423 .33207 .08
H72 .43289 .18034 .064670 .08
H73 .6023 .21613 .05679 .08
H74 .59672 .27758 .12439 .08
H75 .43912 .29838 .2264 .08
H76 .27462 .2599 .25483 .08
H80a .70509 .11201 .21016 .08
H80b .75265 .08171 .12453 .08

loop_
_geom_angle_atom_site_label_1
_geom_angle_atom_site_label_2
_geom_angle_atom_site_label_3
_geom_angle
_geom_angle_publ_flag
Br Pt P1 89.38(8) yes
Br Pt P2 89.87(8) yes
P1 Pt P2 178.45(12) yes
P1 Pt C1 90.5(3) yes
P2 Pt C1 90.3(3) yes
C1 Pt Br 179.7(5) yes
C2 C1 C7 123.8(12) yes
C2 C1 Pt 117.3(10) yes
C7 C1 Pt 118.8(10) yes
C3 C2 C1 126(2) yes
C4 C3 C2 137(2) yes
C5 C4 C3 124(2) yes
C6 C5 C4 129(2) yes
C7 C6 C5 128(2) yes
C1 C7 C6 131(2) yes
C21 P1 C31 102.3(6) no
C21 P1 C41 104.7(5) no
C21 P1 Pt 114.0(4) no
C31 P1 C41 107.9(5) no
C31 P1 Pt 115.3(4) no
C41 P1 Pt 111.7(4) no
C51 P2 C61 102.9(6) no
C51 P2 C71 104.6(6) no
C51 P2 Pt 113.1(4) no
C61 P2 C71 106.6(6) no
C61 P2 Pt 117.8(4) no
C71 P2 Pt 110.7(4) no
C22 C21 C26 116.9(11) no
C22 C21 P1 123.0(10) no
C26 C21 P1 119.8(9) no
C23 C22 C21 119.2(13) no
C24 C23 C22 123(2) no
C25 C24 C23 118.8(15) no
C26 C25 C24 118.4(14) no
C21 C26 C25 123.9(13) no
C32 C31 C36 119.6(11) no
C32 C31 P1 119.4(9) no
C36 C31 P1 120.9(9) no
C33 C32 C31 121.4(13) no
C34 C33 C32 117.7(15) no
C35 C34 C33 120.1(15) no
C36 C35 C34 123(2) no
C31 C36 C35 118.2(13) no
C42 C41 C46 119.2(11) no
C42 C41 P1 122.3(9) no
C46 C41 P1 118.5(9) no
C43 C42 C41 120.1(13) no
C44 C43 C42 121.1(15) no
C45 C44 C43 118.8(15) no
C46 C45 C44 120.8(14) no
C41 C46 C45 119.9(13) no
C52 C51 C56 118.8(12) no
C52 C51 P2 118.2(11) no
C56 C51 P2 122.8(11) no
C53 C52 C51 120(2) no
C54 C53 C52 121(2) no
C55 C54 C53 120(2) no
C56 C55 C54 121(2) no
C51 C56 C55 119(2) no
C62 C61 C66 116.6(13) no
C62 C61 P2 123.7(10) no
C66 C61 P2 119.7(11) no
C63 C62 C61 122.6(14) no
C64 C63 C62 119(2) no
C65 C64 C63 122(2) no
C66 C65 C64 118(2) no
C61 C66 C65 122.0(14) no
C72 C71 C76 116.9(13) no
C72 C71 P2 120.3(10) no
C76 C71 P2 122.6(11) no
C73 C72 C71 123(2) no
C74 C73 C72 118(2) no
C75 C74 C73 121(2) no
C76 C75 C74 121(2) no
C71 C76 C75 120(2) no
Cl1 C80 Cl2 114.0(13) no
C2' C1' C5' 81(2) no
C3' C2' C1' 104(3) no
C4' C3' C5' 65(2) no
C4' C3' C2' 78(2) no
C5' C3' C2' 74(2) no
C5' C4' C3' 66(2) no
C1' C5' C3' 97(2) no
C1' C5' C4' 80(2) no
C3' C5' C4' 49(2) no
F1 B F2 109.5(8) no
F2 B F3 109.5(8) no
F3 B F1 109.5(8) no
H3 C3 C4 111(2) no
H3 C3 C2 111(2) no
H4 C4 C5 118(2) no
H4 C4 C3 118(3) no
H5 C5 C6 115(3) no
H5 C5 C4 115(2) no
H6 C6 C7 116(2) no
H6 C6 C5 116(2) no
H7 C7 C1 114.7(13) no
H7 C7 C6 115(2) no
H22 C22 C23 120.4(14) no
H22 C22 C21 120.4(13) no
H23 C23 C24 119(2) no
H23 C23 C22 119(2) no
H24 C24 C25 121(2) no
H24 C24 C23 121(2) no
H25 C25 C26 120.8(15) no
H25 C25 C24 120.8(15) no
H26 C26 C21 118.1(11) no
H26 C26 C25 118.0(13) no
H32 C32 C33 119.3(14) no
H32 C32 C31 119.3(12) no
H33 C33 C34 121(2) no
H33 C33 C32 121(2) no
H34 C34 C35 120(2) no
H34 C34 C33 120(2) no
H35 C35 C36 119(2) no
H35 C35 C34 119(2) no
H36 C36 C31 120.9(13) no
H36 C36 C35 120.9(14) no
H42 C42 C43 119.9(14) no
H42 C42 C41 119.9(13) no
H43 C43 C42 119(2) no
H44 C44 C45 121(2) no
H44 C44 C43 121(2) no
H45 C45 C46 120(2) no
H45 C45 C44 120(2) no
H46 C46 C41 120.1(13) no
H46 C46 C45 120.1(14) no
H52 C52 C53 120(2) no
H52 C52 C51 119.7(13) no
H53 C53 C54 120(2) no
H53 C53 C52 120(2) no
H54 C54 C55 120(2) no
H54 C54 C53 120(2) no
H55 C55 C56 119(2) no
H55 C55 C54 119(2) no
H56 C56 C51 120.7(14) no
H56 C56 C55 121(2) no
H62 C62 C63 118.7(14) no
H62 C62 C61 118.7(13) no
H63 C63 C64 121(2) no
H63 C63 C62 120(2) no
H64 C64 C65 119(2) no
H64 C64 C63 119(2) no
H65 C65 C66 121(2) no
H65 C65 C64 121(2) no
H66 C66 C61 119(2) no
H66 C66 C65 119.0(15) no
H72 C72 C73 119(2) no
H72 C72 C71 118.5(15) no
H73 C73 C74 121(2) no
H73 C73 C72 121(2) no
H74 C74 C75 120(2) no
H74 C74 C73 120(2) no
H75 C75 C76 120(2) no
H75 C75 C74 119(2) no
H76 C76 C71 120(2) no
H76 C76 C75 120(2) no
H80a C80 Cl1 109(2) no
H80a C80 Cl2 109(2) no
H80b C80 Cl1 108(2) no
H80b C80 Cl2 108(2) no

loop_
_geom_bond_atom_site_label_1
_geom_bond_atom_site_label_2
_geom_bond_distance
_geom_bond_publ_flag
Pt Br 2.5127(12) yes
Pt P1 2.334(3) yes
Pt P2 2.326(3) yes
Pt C1 1.990(12) yes
P1 C21 1.805(12) yes
P1 C31 1.837(12) yes
P1 C41 1.823(12) yes
P2 C51 1.816(12) yes
P2 C61 1.783(13) yes
P2 C71 1.811(13) yes
C1 C2 1.43(2) yes
C1 C7 1.41(2) yes
C2 C3 1.37(2) yes
C3 C4 1.28(3) yes
C4 C5 1.43(4) yes
C5 C6 1.37(3) yes
C6 C7 1.40(2) yes
C22 C21 1.38(2) no
C26 C21 1.38(2) no
C23 C22 1.37(2) no
C24 C23 1.34(2) no
C25 C24 1.39(2) no
C32 C31 1.38(2) no
C36 C31 1.38(2) no
C33 C32 1.37(2) no
C34 C33 1.41(3) no
C35 C34 1.33(3) no
C36 C35 1.37(2) no
C42 C41 1.39(2) no
C46 C41 1.38(2) no
C43 C42 1.35(2) no
C44 C43 1.36(3) no
C45 C44 1.39(2) no
C46 C45 1.35(2) no
C52 C51 1.38(2) no
C56 C51 1.35(2) no
C53 C52 1.41(2) no
C54 C53 1.32(3) no
C55 C54 1.33(3) no
C56 C55 1.44(2) no
C62 C61 1.37(2) no
C66 C61 1.41(2) no
C63 C62 1.37(2) no
C64 C63 1.39(3) no
C65 C64 1.36(3) no
C66 C65 1.40(2) no
C72 C71 1.38(2) no
C76 C71 1.39(2) no
C73 C72 1.37(3) no
C74 C73 1.37(3) no
C75 C74 1.33(3) no
C76 C75 1.39(3) no
Cl1 C80 1.68(2) no
Cl2 C80 1.67(2) no
C2' C1' 1.57(5) no
C5' C1' 1.60(5) no
C3' C2' 1.64(5) no
C4' C3' 1.47(5) no
C5' C3' 1.78(5) no
C5' C4' 1.75(5) no
F1 B 1.340(13) no
F2 B 1.339(11) no
F3 B 1.340(12) no
H3 C3 0.96(2) no
H4 C4 0.96(2) no
H5 C5 0.96(2) no
H6 C6 0.96(2) no
H7 C7 0.96(2) no
H22 C22 0.960(14) no
H23 C23 0.96(2) no
H24 C24 0.96(2) no
H25 C25 0.96(2) no
H26 C26 0.960(13) no
H32 C32 0.960(14) no
H33 C33 0.96(2) no
H34 C34 0.96(2) no
H35 C35 0.96(2) no
H36 C36 0.960(14) no
H42 C42 0.960(14) no
H43 C43 0.96(2) no
H44 C44 0.96(2) no
H45 C45 0.96(2) no
H46 C46 0.960(13) no
H52 C52 0.96(2) no
H53 C53 0.96(2) no
H54 C54 0.96(2) no
H55 C55 0.96(2) no
H56 C56 0.96(2) no
H62 C62 0.960(14) no
H63 C63 0.96(2) no
H64 C64 0.96(2) no
H65 C65 0.96(2) no
H66 C66 0.96(2) no
H72 C72 0.96(2) no
H73 C73 0.96(2) no
H74 C74 0.96(2) no
H75 C75 0.96(2) no
H76 C76 0.96(2) no
H80a C80 0.96(2) no
